data_1505904
loop_
_publ_author_name
'Khatri, Vijay K.'
'Upreti, Shailesh'
'Pandey, Pramod S.'

_publ_section_title
;
 Novel bile acid-based cyclic bisimidazolium receptors for anion
 recognition.
;
_journal_issue 9
_journal_name_full 'Organic letters'
_journal_page_first 1755
_journal_page_last 1758
_journal_paper_doi 10.1021/ol060168a
_journal_volume 8
_journal_year 2006
_chemical_absolute_configuration ad
_chemical_formula_moiety 'C43 H58 N4 O6, 1.5(H2 O), 2(Br)'
_chemical_formula_sum 'C43 H60 Br2 N4 O7.5'
_chemical_formula_weight 912.75
_chemical_name_common 'deoxycholate anion receptor2'
_chemical_name_systematic
; 
 ? 
;
_space_group_IT_number 5
_symmetry_cell_setting monoclinic
_symmetry_space_group_name_Hall 'C 2y'
_symmetry_space_group_name_H-M 'C 1 2 1'
_atom_sites_solution_hydrogens geom
_atom_sites_solution_primary direct
_atom_sites_solution_secondary difmap
_audit_creation_date '29 july 2005'
_audit_creation_method 'from SHELXTL CIF and IUCr SHELXL97-template'
_cell_angle_alpha 90.00
_cell_angle_beta 121.809(3)
_cell_angle_gamma 90.00
_cell_formula_units_Z 4
_cell_length_a 27.172(5)
_cell_length_b 8.5342(16)
_cell_length_c 23.688(4)
_cell_measurement_reflns_used 4238
_cell_measurement_temperature 298(2)
_cell_measurement_theta_max 18.55
_cell_measurement_theta_min 2.45
_cell_volume 4668.0(15)
_computing_cell_refinement 'Bruker SMART'
_computing_data_collection 'Bruker SMART'
_computing_data_reduction 'Bruker SAINT'
_computing_molecular_graphics 'Bruker SHELXTL'
_computing_publication_material 'Bruker SHELXTL'
_computing_structure_refinement 'SHELXL-97 (Sheldrick, 1997)'
_computing_structure_solution 'SHELXS-97 (Sheldrick, 1990)'
_diffrn_ambient_temperature 298(2)
_diffrn_measured_fraction_theta_full 1.000
_diffrn_measured_fraction_theta_max 1.000
_diffrn_measurement_device_type 'CCD area detector'
_diffrn_measurement_method 'phi and omega scans'
_diffrn_radiation_monochromator graphite
_diffrn_radiation_source 'fine-focus sealed tube'
_diffrn_radiation_type MoK\a
_diffrn_radiation_wavelength 0.71073
_diffrn_reflns_av_R_equivalents 0.0411
_diffrn_reflns_av_sigmaI/netI 0.0607
_diffrn_reflns_limit_h_max 32
_diffrn_reflns_limit_h_min -32
_diffrn_reflns_limit_k_max 10
_diffrn_reflns_limit_k_min -10
_diffrn_reflns_limit_l_max 28
_diffrn_reflns_limit_l_min -28
_diffrn_reflns_number 23567
_diffrn_reflns_theta_full 25.50
_diffrn_reflns_theta_max 25.50
_diffrn_reflns_theta_min 1.01
_exptl_absorpt_coefficient_mu 1.787
_exptl_absorpt_correction_T_max 0.858
_exptl_absorpt_correction_T_min 0.697
_exptl_absorpt_correction_type multi-scan
_exptl_absorpt_process_details '(SADABS; Bruker, 2000)'
_exptl_crystal_colour colourless
_exptl_crystal_density_diffrn 1.299
_exptl_crystal_density_method 'not measured'
_exptl_crystal_description block
_exptl_crystal_F_000 1904
_exptl_crystal_size_max 0.248
_exptl_crystal_size_mid 0.172
_exptl_crystal_size_min 0.087
_refine_diff_density_max 0.814
_refine_diff_density_min -0.240
_refine_diff_density_rms 0.081
_refine_ls_abs_structure_details 'Flack H D (1983), Acta Cryst. A39, 876-881'
_refine_ls_abs_structure_Flack -0.027(12)
_refine_ls_extinction_method none
_refine_ls_goodness_of_fit_ref 0.917
_refine_ls_hydrogen_treatment constr
_refine_ls_matrix_type full
_refine_ls_number_parameters 516
_refine_ls_number_reflns 8707
_refine_ls_number_restraints 1
_refine_ls_restrained_S_all 0.917
_refine_ls_R_factor_all 0.1259
_refine_ls_R_factor_gt 0.0609
_refine_ls_shift/su_max 0.002
_refine_ls_shift/su_mean 0.001
_refine_ls_structure_factor_coef Fsqd
_refine_ls_weighting_details 'calc w=1/[\s^2^(Fo^2^)+(0.1149P)^2^+0.0000P] where P=(Fo^2^+2Fc^2^)/3'
_refine_ls_weighting_scheme calc
_refine_ls_wR_factor_gt 0.1571
_refine_ls_wR_factor_ref 0.1904
_reflns_number_gt 4349
_reflns_number_total 8707
_reflns_threshold_expression >2sigma(I)
_cod_data_source_file ol060168asi20060120_030221.cif
_cod_data_source_block khatrim
_cod_depositor_comments
;
The following automatic conversions were performed:

'_symmetry_cell_setting' value 'Monoclinic' changed to 'monoclinic'
according to /home/saulius/struct/CIF-dictionaries/cif_core.dic
dictionary named 'cif_core.dic' version 2.4.1 from 2010-06-29.

Automatic conversion script
Id: cif_fix_values 1715 2011-07-08 13:25:40Z adriana 

2017-03-17
Z value and formula fixed to values more according to usual
chemical conventions.                 miguel
;
_cod_original_formula_sum 'C86 H120 Br4 N8 O15'
_cod_original_formula_weight 1825.50
_cod_original_formula_moiety '2(C43 H58 N4 O6), 2(H2 O), 4(Br), O'
_cod_original_formula_units_Z 2
_cod_original_sg_symbol_H-M C2
_cod_database_code 1505904

loop_
_symmetry_equiv_pos_as_xyz
'x, y, z'
'-x, y, -z'
'x+1/2, y+1/2, z'
'-x+1/2, y+1/2, -z'

loop_
_atom_site_label
_atom_site_type_symbol
_atom_site_fract_x
_atom_site_fract_y
_atom_site_fract_z
_atom_site_U_iso_or_equiv
_atom_site_adp_type
_atom_site_occupancy
_atom_site_symmetry_multiplicity
_atom_site_calc_flag
_atom_site_refinement_flags
Br1 Br 0.90603(3) 0.31223(8) 0.62742(5) 0.1099(3) Uani 1 1 d .
Br2 Br 0.67321(4) 0.96476(11) 0.63907(5) 0.1278(4) Uani 1 1 d .
O1 O 0.1091(3) 0.6113(7) 0.7880(4) 0.149(2) Uani 1 1 d .
O2 O 0.12087(17) 0.3531(5) 0.7932(2) 0.0830(12) Uani 1 1 d .
O3 O -0.1569(2) 0.3252(10) 0.7951(3) 0.128(2) Uani 1 1 d .
O4 O -0.10156(18) 0.1523(6) 0.7827(2) 0.0991(14) Uani 1 1 d .
O5 O 0.3497(4) 0.159(2) 0.7196(5) 0.256(7) Uani 1 1 d .
O6 O 0.4358(3) 0.2015(10) 0.8033(4) 0.151(2) Uani 1 1 d .
N1 N -0.2655(2) 0.5473(7) 0.5977(3) 0.0864(15) Uani 1 1 d .
N2 N -0.23037(19) 0.3386(7) 0.6556(3) 0.0781(14) Uani 1 1 d .
N3 N -0.0215(3) 0.7875(9) 0.5955(5) 0.142(3) Uani 1 1 d .
N4 N 0.0367(3) 0.6029(9) 0.6530(4) 0.128(3) Uani 1 1 d .
C1 C -0.2763(3) 0.6791(10) 0.5530(5) 0.112(2) Uani 1 1 d .
H1A H -0.2896 0.7681 0.5669 0.134 Uiso 1 1 calc R
H1B H -0.3070 0.6507 0.5084 0.134 Uiso 1 1 calc R
C2 C -0.2235(3) 0.7270(8) 0.5515(4) 0.093(2) Uani 1 1 d .
C3 C -0.2123(4) 0.6661(11) 0.5069(4) 0.106(2) Uani 1 1 d .
H3 H -0.2371 0.5912 0.4769 0.127 Uiso 1 1 calc R
C4 C -0.1656(6) 0.7125(15) 0.5053(5) 0.132(3) Uani 1 1 d .
H4 H -0.1595 0.6724 0.4729 0.159 Uiso 1 1 calc R
C5 C -0.1257(4) 0.8214(16) 0.5523(8) 0.132(4) Uani 1 1 d .
C6 C -0.1376(5) 0.8778(11) 0.5954(8) 0.158(5) Uani 1 1 d .
H6 H -0.1122 0.9493 0.6270 0.190 Uiso 1 1 calc R
C7 C -0.1860(4) 0.8350(11) 0.5954(5) 0.131(3) Uani 1 1 d .
H7 H -0.1934 0.8803 0.6259 0.158 Uiso 1 1 calc R
C8 C -0.0749(5) 0.8787(15) 0.5488(8) 0.218(8) Uani 1 1 d .
H8A H -0.0833 0.8673 0.5038 0.262 Uiso 1 1 calc R
H8B H -0.0684 0.9889 0.5604 0.262 Uiso 1 1 calc R
C9 C -0.0172(3) 0.6510(10) 0.6217(5) 0.114(3) Uani 1 1 d .
H9 H -0.0479 0.5953 0.6188 0.137 Uiso 1 1 calc R
C10 C 0.0675(5) 0.7187(16) 0.6448(9) 0.223(9) Uani 1 1 d .
H10 H 0.1073 0.7207 0.6628 0.268 Uiso 1 1 calc R
C11 C 0.0305(5) 0.8246(18) 0.6072(9) 0.236(9) Uani 1 1 d .
H11 H 0.0390 0.9130 0.5910 0.284 Uiso 1 1 calc R
C12 C 0.0600(3) 0.4605(10) 0.6898(4) 0.102(2) Uani 1 1 d .
H12A H 0.0808 0.4057 0.6729 0.122 Uiso 1 1 calc R
H12B H 0.0282 0.3939 0.6826 0.122 Uiso 1 1 calc R
C13 C 0.0989(3) 0.4852(10) 0.7612(5) 0.099(2) Uani 1 1 d .
C14 C -0.2247(3) 0.4399(9) 0.6191(3) 0.0787(16) Uani 1 1 d .
H14 H -0.1958 0.4374 0.6092 0.094 Uiso 1 1 calc R
C15 C -0.2985(3) 0.5114(9) 0.6246(4) 0.093(2) Uani 1 1 d .
H15 H -0.3300 0.5683 0.6190 0.112 Uiso 1 1 calc R
C16 C -0.2773(3) 0.3819(11) 0.6596(4) 0.097(2) Uani 1 1 d .
H16 H -0.2914 0.3295 0.6826 0.116 Uiso 1 1 calc R
C17 C -0.1926(3) 0.2053(8) 0.6875(3) 0.0866(19) Uani 1 1 d .
H17A H -0.1715 0.1827 0.6658 0.104 Uiso 1 1 calc R
H17B H -0.2156 0.1140 0.6831 0.104 Uiso 1 1 calc R
C18 C -0.1493(3) 0.2397(10) 0.7619(4) 0.0854(19) Uani 1 1 d .
C19 C -0.0523(3) 0.1794(12) 0.8504(4) 0.103(2) Uani 1 1 d .
H19 H -0.0656 0.1822 0.8815 0.123 Uiso 1 1 calc R
C20 C -0.0130(3) 0.0413(10) 0.8654(4) 0.107(2) Uani 1 1 d .
H20A H -0.0043 0.0320 0.8307 0.128 Uiso 1 1 calc R
H20B H -0.0332 -0.0531 0.8646 0.128 Uiso 1 1 calc R
C21 C 0.0441(3) 0.0524(14) 0.9328(4) 0.120(3) Uani 1 1 d .
H21 H 0.0339 0.0507 0.9668 0.144 Uiso 1 1 calc R
C22 C 0.0760(3) 0.2077(14) 0.9417(4) 0.114(3) Uani 1 1 d .
C23 C 0.0338(3) 0.3390(14) 0.9250(4) 0.116(3) Uani 1 1 d .
H23A H 0.0528 0.4373 0.9278 0.139 Uiso 1 1 calc R
H23B H 0.0230 0.3417 0.9581 0.139 Uiso 1 1 calc R
C24 C -0.0227(3) 0.3257(12) 0.8544(4) 0.100(2) Uani 1 1 d .
H24A H -0.0480 0.4139 0.8469 0.120 Uiso 1 1 calc R
H24B H -0.0129 0.3274 0.8205 0.120 Uiso 1 1 calc R
C25 C 0.1233(4) 0.2294(17) 1.0165(4) 0.155(5) Uani 1 1 d .
H25A H 0.1076 0.2008 1.0432 0.233 Uiso 1 1 calc R
H25B H 0.1354 0.3370 1.0247 0.233 Uiso 1 1 calc R
H25C H 0.1559 0.1638 1.0278 0.233 Uiso 1 1 calc R
C26 C 0.0810(3) -0.0896(13) 0.9447(5) 0.134(4) Uani 1 1 d .
H26A H 0.0574 -0.1829 0.9346 0.160 Uiso 1 1 calc R
H26B H 0.1114 -0.0938 0.9913 0.160 Uiso 1 1 calc R
C27 C 0.1084(3) -0.0890(10) 0.9022(4) 0.109(3) Uani 1 1 d .
H27A H 0.1340 -0.1784 0.9138 0.131 Uiso 1 1 calc R
H27B H 0.0782 -0.0978 0.8556 0.131 Uiso 1 1 calc R
C28 C 0.1422(3) 0.0603(10) 0.9133(4) 0.093(2) Uani 1 1 d .
H28 H 0.1743 0.0631 0.9598 0.112 Uiso 1 1 calc R
C29 C 0.1035(2) 0.2061(9) 0.9000(3) 0.0855(19) Uani 1 1 d .
H29 H 0.0712 0.1960 0.8538 0.103 Uiso 1 1 calc R
C30 C 0.1670(2) 0.0649(8) 0.8693(3) 0.0801(17) Uani 1 1 d .
H30 H 0.1342 0.0681 0.8233 0.096 Uiso 1 1 calc R
C31 C 0.2039(2) 0.2133(8) 0.8804(3) 0.0787(17) Uani 1 1 d .
C32 C 0.1649(3) 0.3539(9) 0.8642(3) 0.090(2) Uani 1 1 d .
H32 H 0.1883 0.4492 0.8745 0.108 Uiso 1 1 calc R
C33 C 0.1334(3) 0.3582(9) 0.9028(3) 0.095(2) Uani 1 1 d .
H33A H 0.1614 0.3831 0.9489 0.114 Uiso 1 1 calc R
H33B H 0.1049 0.4415 0.8849 0.114 Uiso 1 1 calc R
C34 C 0.2549(3) 0.2293(11) 0.9528(3) 0.098(2) Uani 1 1 d .
H34A H 0.2702 0.3337 0.9601 0.148 Uiso 1 1 calc R
H34B H 0.2846 0.1556 0.9609 0.148 Uiso 1 1 calc R
H34C H 0.2416 0.2085 0.9824 0.148 Uiso 1 1 calc R
C35 C 0.2068(3) -0.0679(10) 0.8739(4) 0.096(2) Uani 1 1 d .
H35A H 0.2338 -0.0971 0.9198 0.115 Uiso 1 1 calc R
H35B H 0.1845 -0.1595 0.8496 0.115 Uiso 1 1 calc R
C36 C 0.2385(3) 0.0003(9) 0.8425(4) 0.099(2) Uani 1 1 d .
H36A H 0.2243 -0.0470 0.7994 0.119 Uiso 1 1 calc R
H36B H 0.2796 -0.0215 0.8704 0.119 Uiso 1 1 calc R
C37 C 0.2281(3) 0.1815(9) 0.8349(3) 0.0836(18) Uani 1 1 d .
H37 H 0.1964 0.2007 0.7891 0.100 Uiso 1 1 calc R
C38 C 0.2802(3) 0.2720(9) 0.8451(3) 0.088(2) Uani 1 1 d .
H38 H 0.3124 0.2525 0.8906 0.106 Uiso 1 1 calc R
C39 C 0.2690(4) 0.4486(12) 0.8373(4) 0.117(3) Uani 1 1 d .
H39A H 0.2364 0.4704 0.7936 0.175 Uiso 1 1 calc R
H39B H 0.3026 0.5016 0.8433 0.175 Uiso 1 1 calc R
H39C H 0.2609 0.4846 0.8700 0.175 Uiso 1 1 calc R
C40 C 0.2990(3) 0.2162(12) 0.7973(4) 0.107(2) Uani 1 1 d .
H40A H 0.2912 0.1050 0.7890 0.129 Uiso 1 1 calc R
H40B H 0.2762 0.2705 0.7552 0.129 Uiso 1 1 calc R
C41 C 0.3627(3) 0.2457(13) 0.8248(5) 0.124(3) Uani 1 1 d .
H41A H 0.3712 0.3557 0.8361 0.148 Uiso 1 1 calc R
H41B H 0.3857 0.1850 0.8651 0.148 Uiso 1 1 calc R
C42 C 0.3787(5) 0.2018(16) 0.7757(7) 0.149(4) Uani 1 1 d .
C43 C 0.4594(6) 0.1737(18) 0.7601(7) 0.187(5) Uani 1 1 d .
H43A H 0.4305 0.1235 0.7198 0.280 Uiso 1 1 calc R
H43B H 0.4930 0.1078 0.7828 0.280 Uiso 1 1 calc R
H43C H 0.4699 0.2721 0.7496 0.280 Uiso 1 1 calc R
H2W H 0.9001 0.3980 0.4662 2.0(16) Uiso 1 1 d R
H1W H 0.9114 0.2420 0.4912 0.021(10) Uiso 1 1 d R
O1W O 0.9281(5) 0.333(3) 0.5072(6) 0.340(12) Uani 1 1 d .
O2W O 0.0000 0.1200(17) 0.5000 0.251(8) Uani 1 2 d S

loop_
_atom_site_aniso_label
_atom_site_aniso_U_11
_atom_site_aniso_U_22
_atom_site_aniso_U_33
_atom_site_aniso_U_23
_atom_site_aniso_U_13
_atom_site_aniso_U_12
Br1 0.0948(5) 0.0873(5) 0.1454(7) 0.0026(5) 0.0618(5) -0.0030(4)
Br2 0.1187(7) 0.1115(6) 0.1287(7) -0.0061(5) 0.0484(5) 0.0043(5)
O1 0.127(5) 0.073(4) 0.201(7) -0.006(4) 0.056(5) -0.001(3)
O2 0.061(2) 0.079(3) 0.095(3) -0.001(2) 0.032(2) -0.006(2)
O3 0.083(3) 0.185(6) 0.100(4) -0.015(4) 0.038(3) 0.038(4)
O4 0.062(3) 0.117(4) 0.109(4) 0.011(3) 0.038(3) 0.012(3)
O5 0.145(6) 0.49(2) 0.132(6) -0.077(10) 0.074(6) -0.114(10)
O6 0.123(5) 0.185(7) 0.171(6) -0.052(5) 0.095(5) -0.022(5)
N1 0.062(3) 0.084(4) 0.096(4) -0.009(3) 0.030(3) 0.006(3)
N2 0.056(3) 0.082(4) 0.080(3) -0.011(3) 0.025(2) 0.005(3)
N3 0.100(5) 0.112(6) 0.217(8) 0.100(6) 0.084(5) 0.037(4)
N4 0.080(4) 0.108(5) 0.187(7) 0.070(5) 0.065(4) 0.030(4)
C1 0.080(5) 0.094(5) 0.135(6) 0.015(5) 0.038(4) 0.016(4)
C2 0.069(4) 0.063(4) 0.111(6) 0.008(4) 0.023(4) 0.013(3)
C3 0.097(6) 0.107(6) 0.096(5) 0.013(5) 0.038(5) 0.022(5)
C4 0.128(8) 0.149(9) 0.115(7) 0.062(7) 0.061(7) 0.060(8)
C5 0.091(6) 0.104(7) 0.188(11) 0.080(8) 0.065(7) 0.044(7)
C6 0.089(7) 0.077(6) 0.265(15) 0.005(8) 0.065(8) -0.004(5)
C7 0.117(7) 0.090(6) 0.165(8) -0.030(6) 0.060(6) 0.012(6)
C8 0.126(8) 0.166(11) 0.358(19) 0.172(13) 0.124(11) 0.059(8)
C9 0.083(5) 0.094(5) 0.168(7) 0.058(6) 0.068(5) 0.020(4)
C10 0.135(8) 0.175(12) 0.37(2) 0.170(14) 0.137(12) 0.039(9)
C11 0.136(9) 0.189(12) 0.42(2) 0.205(16) 0.167(13) 0.067(10)
C12 0.077(4) 0.093(5) 0.124(6) 0.033(5) 0.046(5) 0.010(4)
C13 0.066(4) 0.074(5) 0.141(7) 0.007(5) 0.043(5) -0.001(4)
C14 0.059(4) 0.076(4) 0.082(4) -0.008(4) 0.023(3) 0.002(3)
C15 0.073(4) 0.094(5) 0.093(5) -0.004(4) 0.029(4) 0.021(4)
C16 0.066(4) 0.126(7) 0.086(5) -0.015(5) 0.032(4) 0.000(4)
C17 0.069(4) 0.078(4) 0.100(5) -0.005(4) 0.035(4) 0.003(3)
C18 0.064(4) 0.101(5) 0.083(5) 0.007(4) 0.033(4) 0.009(4)
C19 0.062(4) 0.149(7) 0.081(5) 0.027(5) 0.027(4) 0.007(5)
C20 0.064(4) 0.110(6) 0.127(6) 0.036(5) 0.037(4) 0.008(4)
C21 0.072(5) 0.186(9) 0.093(5) 0.047(6) 0.037(4) 0.026(6)
C22 0.053(4) 0.187(9) 0.092(5) 0.009(5) 0.032(4) -0.002(5)
C23 0.079(5) 0.172(9) 0.100(5) -0.011(6) 0.050(4) 0.004(5)
C24 0.064(4) 0.119(6) 0.108(5) 0.000(5) 0.041(4) 0.010(4)
C25 0.093(5) 0.272(15) 0.078(5) 0.003(7) 0.031(5) 0.007(7)
C26 0.073(5) 0.174(9) 0.135(7) 0.063(7) 0.042(5) 0.020(5)
C27 0.054(4) 0.119(6) 0.124(6) 0.049(5) 0.025(4) 0.015(4)
C28 0.047(3) 0.115(5) 0.088(5) 0.023(4) 0.015(3) 0.004(4)
C29 0.054(3) 0.121(6) 0.073(4) 0.000(4) 0.027(3) 0.003(4)
C30 0.052(3) 0.089(4) 0.076(4) 0.004(3) 0.018(3) 0.003(3)
C31 0.051(3) 0.093(5) 0.070(4) -0.015(3) 0.016(3) 0.002(3)
C32 0.066(4) 0.098(5) 0.096(5) -0.018(4) 0.035(4) -0.021(3)
C33 0.062(4) 0.118(6) 0.095(5) -0.023(4) 0.034(3) -0.013(4)
C34 0.059(3) 0.141(6) 0.078(4) -0.023(4) 0.024(3) -0.013(4)
C35 0.078(4) 0.093(5) 0.107(5) 0.010(4) 0.042(4) 0.013(4)
C36 0.083(4) 0.099(6) 0.107(5) -0.006(4) 0.046(4) 0.005(4)
C37 0.055(3) 0.099(5) 0.077(4) -0.008(4) 0.022(3) -0.005(3)
C38 0.061(3) 0.114(6) 0.076(4) -0.016(4) 0.027(3) -0.019(3)
C39 0.093(5) 0.127(7) 0.124(6) -0.028(5) 0.053(5) -0.037(5)
C40 0.068(4) 0.149(7) 0.095(5) -0.015(5) 0.036(4) -0.009(5)
C41 0.088(5) 0.169(9) 0.132(7) -0.024(6) 0.070(5) -0.015(5)
C42 0.099(7) 0.211(12) 0.128(9) -0.031(8) 0.053(7) -0.057(8)
C43 0.194(11) 0.193(12) 0.255(14) -0.075(11) 0.173(12) -0.057(10)
O1W 0.196(10) 0.62(4) 0.207(10) -0.015(16) 0.109(9) 0.109(17)
O2W 0.35(2) 0.149(11) 0.38(2) 0.000 0.28(2) 0.000

loop_
_atom_type_symbol
_atom_type_description
_atom_type_scat_dispersion_real
_atom_type_scat_dispersion_imag
_atom_type_scat_source
C C 0.0033 0.0016 'International Tables Vol C Tables 4.2.6.8 and 6.1.1.4'
H H 0.0000 0.0000 'International Tables Vol C Tables 4.2.6.8 and 6.1.1.4'
N N 0.0061 0.0033 'International Tables Vol C Tables 4.2.6.8 and 6.1.1.4'
O O 0.0106 0.0060 'International Tables Vol C Tables 4.2.6.8 and 6.1.1.4'
Br Br -0.2901 2.4595 'International Tables Vol C Tables 4.2.6.8 and 6.1.1.4'

loop_
_geom_angle_atom_site_label_1
_geom_angle_atom_site_label_2
_geom_angle_atom_site_label_3
_geom_angle
C13 O2 C32 120.5(6)
C18 O4 C19 117.4(6)
C42 O6 C43 118.5(9)
C14 N1 C15 106.7(6)
C14 N1 C1 128.3(7)
C15 N1 C1 124.9(6)
C14 N2 C16 108.0(6)
C14 N2 C17 124.9(6)
C16 N2 C17 127.0(7)
C9 N3 C11 107.2(7)
C9 N3 C8 129.0(8)
C11 N3 C8 122.8(7)
C9 N4 C10 106.1(7)
C9 N4 C12 127.8(7)
C10 N4 C12 126.1(7)
N1 C1 C2 113.2(6)
N1 C1 H1A 108.9
C2 C1 H1A 108.9
N1 C1 H1B 108.9
C2 C1 H1B 108.9
H1A C1 H1B 107.8
C3 C2 C7 118.2(8)
C3 C2 C1 121.6(8)
C7 C2 C1 120.2(9)
C2 C3 C4 120.9(10)
C2 C3 H3 119.5
C4 C3 H3 119.5
C3 C4 C5 120.7(10)
C3 C4 H4 119.6
C5 C4 H4 119.6
C6 C5 C4 116.9(10)
C6 C5 C8 122.1(15)
C4 C5 C8 120.9(15)
C5 C6 C7 122.3(11)
C5 C6 H6 118.9
C7 C6 H6 118.9
C2 C7 C6 120.9(10)
C2 C7 H7 119.5
C6 C7 H7 119.5
N3 C8 C5 110.5(7)
N3 C8 H8A 109.6
C5 C8 H8A 109.6
N3 C8 H8B 109.6
C5 C8 H8B 109.6
H8A C8 H8B 108.1
N3 C9 N4 110.2(7)
N3 C9 H9 124.9
N4 C9 H9 124.9
C11 C10 N4 106.7(9)
C11 C10 H10 126.6
N4 C10 H10 126.6
C10 C11 N3 109.5(8)
C10 C11 H11 125.2
N3 C11 H11 125.2
N4 C12 C13 113.5(8)
N4 C12 H12A 108.9
C13 C12 H12A 108.9
N4 C12 H12B 108.9
C13 C12 H12B 108.9
H12A C12 H12B 107.7
O1 C13 O2 123.6(8)
O1 C13 C12 124.3(8)
O2 C13 C12 112.0(7)
N2 C14 N1 110.5(6)
N2 C14 H14 124.7
N1 C14 H14 124.7
C16 C15 N1 107.5(6)
C16 C15 H15 126.2
N1 C15 H15 126.2
C15 C16 N2 107.2(7)
C15 C16 H16 126.4
N2 C16 H16 126.4
N2 C17 C18 110.4(6)
N2 C17 H17A 109.6
C18 C17 H17A 109.6
N2 C17 H17B 109.6
C18 C17 H17B 109.6
H17A C17 H17B 108.1
O3 C18 O4 125.4(7)
O3 C18 C17 126.0(6)
O4 C18 C17 108.6(7)
C24 C19 O4 111.1(6)
C24 C19 C20 111.0(6)
O4 C19 C20 105.1(7)
C24 C19 H19 109.9
O4 C19 H19 109.9
C20 C19 H19 109.9
C19 C20 C21 113.6(8)
C19 C20 H20A 108.8
C21 C20 H20A 108.8
C19 C20 H20B 108.8
C21 C20 H20B 108.8
H20A C20 H20B 107.7
C26 C21 C20 110.7(9)
C26 C21 C22 113.4(6)
C20 C21 C22 112.6(7)
C26 C21 H21 106.5
C20 C21 H21 106.5
C22 C21 H21 106.5
C23 C22 C29 113.9(7)
C23 C22 C21 108.0(6)
C29 C22 C21 109.8(8)
C23 C22 C25 105.6(8)
C29 C22 C25 110.4(6)
C21 C22 C25 109.0(8)
C22 C23 C24 114.2(8)
C22 C23 H23A 108.7
C24 C23 H23A 108.7
C22 C23 H23B 108.7
C24 C23 H23B 108.7
H23A C23 H23B 107.6
C19 C24 C23 109.0(7)
C19 C24 H24A 109.9
C23 C24 H24A 109.9
C19 C24 H24B 109.9
C23 C24 H24B 109.9
H24A C24 H24B 108.3
C22 C25 H25A 109.5
C22 C25 H25B 109.5
H25A C25 H25B 109.5
C22 C25 H25C 109.5
H25A C25 H25C 109.5
H25B C25 H25C 109.5
C21 C26 C27 112.4(7)
C21 C26 H26A 109.1
C27 C26 H26A 109.1
C21 C26 H26B 109.1
C27 C26 H26B 109.1
H26A C26 H26B 107.9
C28 C27 C26 110.4(8)
C28 C27 H27A 109.6
C26 C27 H27A 109.6
C28 C27 H27B 109.6
C26 C27 H27B 109.6
H27A C27 H27B 108.1
C27 C28 C30 110.7(7)
C27 C28 C29 110.9(5)
C30 C28 C29 109.9(6)
C27 C28 H28 108.4
C30 C28 H28 108.4
C29 C28 H28 108.4
C33 C29 C22 113.6(7)
C33 C29 C28 112.8(5)
C22 C29 C28 112.7(7)
C33 C29 H29 105.6
C22 C29 H29 105.6
C28 C29 H29 105.6
C28 C30 C35 119.2(6)
C28 C30 C31 112.9(6)
C35 C30 C31 102.9(5)
C28 C30 H30 107.1
C35 C30 H30 107.1
C31 C30 H30 107.1
C32 C31 C34 108.1(6)
C32 C31 C30 107.6(5)
C34 C31 C30 112.5(6)
C32 C31 C37 117.3(6)
C34 C31 C37 109.1(5)
C30 C31 C37 102.3(5)
O2 C32 C31 109.1(5)
O2 C32 C33 107.9(5)
C31 C32 C33 113.6(6)
O2 C32 H32 108.7
C31 C32 H32 108.7
C33 C32 H32 108.7
C29 C33 C32 113.9(6)
C29 C33 H33A 108.8
C32 C33 H33A 108.8
C29 C33 H33B 108.8
C32 C33 H33B 108.8
H33A C33 H33B 107.7
C31 C34 H34A 109.5
C31 C34 H34B 109.5
H34A C34 H34B 109.5
C31 C34 H34C 109.5
H34A C34 H34C 109.5
H34B C34 H34C 109.5
C36 C35 C30 104.1(6)
C36 C35 H35A 110.9
C30 C35 H35A 110.9
C36 C35 H35B 110.9
C30 C35 H35B 110.9
H35A C35 H35B 109.0
C35 C36 C37 108.6(6)
C35 C36 H36A 110.0
C37 C36 H36A 110.0
C35 C36 H36B 110.0
C37 C36 H36B 110.0
H36A C36 H36B 108.3
C38 C37 C31 120.1(6)
C38 C37 C36 112.7(6)
C31 C37 C36 102.1(6)
C38 C37 H37 107.1
C31 C37 H37 107.1
C36 C37 H37 107.1
C37 C38 C39 111.8(6)
C37 C38 C40 111.6(6)
C39 C38 C40 109.7(7)
C37 C38 H38 107.8
C39 C38 H38 107.8
C40 C38 H38 107.8
C38 C39 H39A 109.5
C38 C39 H39B 109.5
H39A C39 H39B 109.5
C38 C39 H39C 109.5
H39A C39 H39C 109.5
H39B C39 H39C 109.5
C41 C40 C38 112.2(6)
C41 C40 H40A 109.2
C38 C40 H40A 109.2
C41 C40 H40B 109.2
C38 C40 H40B 109.2
H40A C40 H40B 107.9
C42 C41 C40 111.1(8)
C42 C41 H41A 109.4
C40 C41 H41A 109.4
C42 C41 H41B 109.4
C40 C41 H41B 109.4
H41A C41 H41B 108.0
O5 C42 O6 117.7(12)
O5 C42 C41 130.9(10)
O6 C42 C41 111.2(10)
O6 C43 H43A 109.5
O6 C43 H43B 109.5
H43A C43 H43B 109.5
O6 C43 H43C 109.5
H43A C43 H43C 109.5
H43B C43 H43C 109.5
H2W O1W H1W 96.5

loop_
_geom_bond_atom_site_label_1
_geom_bond_atom_site_label_2
_geom_bond_distance
O1 C13 1.205(10)
O2 C13 1.313(9)
O2 C32 1.463(8)
O3 C18 1.169(9)
O4 C18 1.344(9)
O4 C19 1.468(9)
O5 C42 1.189(12)
O6 C42 1.329(12)
O6 C43 1.486(12)
N1 C14 1.317(8)
N1 C15 1.380(9)
N1 C1 1.465(10)
N2 C14 1.288(9)
N2 C16 1.376(8)
N2 C17 1.450(9)
N3 C9 1.296(10)
N3 C11 1.326(11)
N3 C8 1.496(12)
N4 C9 1.310(9)
N4 C10 1.374(12)
N4 C12 1.434(10)
C1 C2 1.510(11)
C1 H1A 0.9700
C1 H1B 0.9700
C2 C3 1.348(11)
C2 C7 1.361(12)
C3 C4 1.349(14)
C3 H3 0.9300
C4 C5 1.416(16)
C4 H4 0.9300
C5 C6 1.314(16)
C5 C8 1.508(14)
C6 C7 1.364(15)
C6 H6 0.9300
C7 H7 0.9300
C8 H8A 0.9700
C8 H8B 0.9700
C9 H9 0.9300
C10 C11 1.295(14)
C10 H10 0.9300
C11 H11 0.9300
C12 C13 1.461(11)
C12 H12A 0.9700
C12 H12B 0.9700
C14 H14 0.9300
C15 C16 1.319(10)
C15 H15 0.9300
C16 H16 0.9300
C17 C18 1.546(10)
C17 H17A 0.9700
C17 H17B 0.9700
C19 C24 1.460(12)
C19 C20 1.501(12)
C19 H19 0.9800
C20 C21 1.534(11)
C20 H20A 0.9700
C20 H20B 0.9700
C21 C26 1.502(13)
C21 C22 1.537(14)
C21 H21 0.9800
C22 C23 1.501(13)
C22 C29 1.520(10)
C22 C25 1.556(11)
C23 C24 1.569(10)
C23 H23A 0.9700
C23 H23B 0.9700
C24 H24A 0.9700
C24 H24B 0.9700
C25 H25A 0.9600
C25 H25B 0.9600
C25 H25C 0.9600
C26 C27 1.536(12)
C26 H26A 0.9700
C26 H26B 0.9700
C27 C28 1.510(11)
C27 H27A 0.9700
C27 H27B 0.9700
C28 C30 1.512(10)
C28 C29 1.550(10)
C28 H28 0.9800
C29 C33 1.515(10)
C29 H29 0.9800
C30 C35 1.530(10)
C30 C31 1.549(10)
C30 H30 0.9800
C31 C32 1.511(10)
C31 C34 1.540(9)
C31 C37 1.552(10)
C32 C33 1.547(10)
C32 H32 0.9800
C33 H33A 0.9700
C33 H33B 0.9700
C34 H34A 0.9600
C34 H34B 0.9600
C34 H34C 0.9600
C35 C36 1.519(10)
C35 H35A 0.9700
C35 H35B 0.9700
C36 C37 1.566(11)
C36 H36A 0.9700
C36 H36B 0.9700
C37 C38 1.518(9)
C37 H37 0.9800
C38 C39 1.530(13)
C38 C40 1.544(10)
C38 H38 0.9800
C39 H39A 0.9600
C39 H39B 0.9600
C39 H39C 0.9600
C40 C41 1.514(10)
C40 H40A 0.9700
C40 H40B 0.9700
C41 C42 1.490(15)
C41 H41A 0.9700
C41 H41B 0.9700
C43 H43A 0.9600
C43 H43B 0.9600
C43 H43C 0.9600
O1W H2W 1.0244
O1W H1W 0.8777

loop_
_geom_torsion_atom_site_label_1
_geom_torsion_atom_site_label_2
_geom_torsion_atom_site_label_3
_geom_torsion_atom_site_label_4
_geom_torsion
C14 N1 C1 C2 -22.9(11)
C15 N1 C1 C2 158.6(7)
N1 C1 C2 C3 91.7(9)
N1 C1 C2 C7 -88.9(9)
C7 C2 C3 C4 -0.8(11)
C1 C2 C3 C4 178.6(7)
C2 C3 C4 C5 2.7(12)
C3 C4 C5 C6 -2.2(13)
C3 C4 C5 C8 -177.4(7)
C4 C5 C6 C7 -0.2(15)
C8 C5 C6 C7 174.9(9)
C3 C2 C7 C6 -1.6(13)
C1 C2 C7 C6 179.0(8)
C5 C6 C7 C2 2.1(16)
C9 N3 C8 C5 20(2)
C11 N3 C8 C5 -172.9(16)
C6 C5 C8 N3 87.8(14)
C4 C5 C8 N3 -97.2(14)
C11 N3 C9 N4 3.3(15)
C8 N3 C9 N4 171.9(13)
C10 N4 C9 N3 -0.4(15)
C12 N4 C9 N3 178.4(10)
C9 N4 C10 C11 -2.7(19)
C12 N4 C10 C11 178.5(14)
N4 C10 C11 N3 5(2)
C9 N3 C11 C10 -5(2)
C8 N3 C11 C10 -174.5(18)
C9 N4 C12 C13 -112.4(10)
C10 N4 C12 C13 66.1(15)
C32 O2 C13 O1 -6.9(11)
C32 O2 C13 C12 174.5(5)
N4 C12 C13 O1 3.3(11)
N4 C12 C13 O2 -178.1(6)
C16 N2 C14 N1 -0.8(7)
C17 N2 C14 N1 -179.6(5)
C15 N1 C14 N2 1.5(7)
C1 N1 C14 N2 -177.3(6)
C14 N1 C15 C16 -1.6(7)
C1 N1 C15 C16 177.2(7)
N1 C15 C16 N2 1.1(7)
C14 N2 C16 C15 -0.3(7)
C17 N2 C16 C15 178.5(6)
C14 N2 C17 C18 101.2(7)
C16 N2 C17 C18 -77.4(8)
C19 O4 C18 O3 -7.6(11)
C19 O4 C18 C17 173.7(6)
N2 C17 C18 O3 27.5(11)
N2 C17 C18 O4 -153.8(6)
C18 O4 C19 C24 -74.2(8)
C18 O4 C19 C20 165.7(6)
C24 C19 C20 C21 55.6(9)
O4 C19 C20 C21 175.7(6)
C19 C20 C21 C26 179.7(7)
C19 C20 C21 C22 -52.2(9)
C26 C21 C22 C23 177.1(7)
C20 C21 C22 C23 50.4(9)
C26 C21 C22 C29 52.4(9)
C20 C21 C22 C29 -74.3(9)
C26 C21 C22 C25 -68.7(10)
C20 C21 C22 C25 164.6(8)
C29 C22 C23 C24 67.3(10)
C21 C22 C23 C24 -54.9(9)
C25 C22 C23 C24 -171.4(8)
O4 C19 C24 C23 -173.1(6)
C20 C19 C24 C23 -56.5(8)
C22 C23 C24 C19 59.6(9)
C20 C21 C26 C27 73.7(9)
C22 C21 C26 C27 -54.0(10)
C21 C26 C27 C28 55.0(9)
C26 C27 C28 C30 -177.4(5)
C26 C27 C28 C29 -55.2(8)
C23 C22 C29 C33 55.8(8)
C21 C22 C29 C33 177.0(6)
C25 C22 C29 C33 -62.8(10)
C23 C22 C29 C28 -174.3(7)
C21 C22 C29 C28 -53.1(7)
C25 C22 C29 C28 67.2(10)
C27 C28 C29 C33 -173.4(7)
C30 C28 C29 C33 -50.7(7)
C27 C28 C29 C22 56.3(8)
C30 C28 C29 C22 178.9(6)
C27 C28 C30 C35 -57.1(8)
C29 C28 C30 C35 -180.0(6)
C27 C28 C30 C31 -178.1(5)
C29 C28 C30 C31 59.1(7)
C28 C30 C31 C32 -60.7(7)
C35 C30 C31 C32 169.5(6)
C28 C30 C31 C34 58.3(7)
C35 C30 C31 C34 -71.5(7)
C28 C30 C31 C37 175.2(5)
C35 C30 C31 C37 45.4(6)
C13 O2 C32 C31 -150.2(6)
C13 O2 C32 C33 85.9(7)
C34 C31 C32 O2 171.9(5)
C30 C31 C32 O2 -66.3(6)
C37 C31 C32 O2 48.1(7)
C34 C31 C32 C33 -67.6(7)
C30 C31 C32 C33 54.1(7)
C37 C31 C32 C33 168.6(5)
C22 C29 C33 C32 176.2(6)
C28 C29 C33 C32 46.3(8)
O2 C32 C33 C29 71.6(7)
C31 C32 C33 C29 -49.6(8)
C28 C30 C35 C36 -161.5(6)
C31 C30 C35 C36 -35.6(7)
C30 C35 C36 C37 12.8(7)
C32 C31 C37 C38 80.8(7)
C34 C31 C37 C38 -42.5(9)
C30 C31 C37 C38 -161.8(6)
C32 C31 C37 C36 -153.6(6)
C34 C31 C37 C36 83.1(7)
C30 C31 C37 C36 -36.3(6)
C35 C36 C37 C38 145.1(6)
C35 C36 C37 C31 14.8(7)
C31 C37 C38 C39 -59.8(9)
C36 C37 C38 C39 179.8(6)
C31 C37 C38 C40 176.9(6)
C36 C37 C38 C40 56.5(8)
C37 C38 C40 C41 -154.0(8)
C39 C38 C40 C41 81.5(9)
C38 C40 C41 C42 -175.8(9)
C43 O6 C42 O5 10(2)
C43 O6 C42 C41 -174.8(11)
C40 C41 C42 O5 5(2)
C40 C41 C42 O6 -169.1(10)
